data_7039092
loop_
_publ_author_name
'Guo, Wenbin'
'Tang, Yingying'
'Zhang, Suyun'
'Chen, Sihuai'
'Xiang, Hongping'
'Xu, Jinqiu'
'Cui, Meiyan'
'Wang, Lin'
'Qiu, Chaoqun'
'He, Zhangzhen'

_publ_section_title
;
 BaCo4(OH)2(H2PO4)(HPO4)2(PO4): Archimedean lattice T11 in distorted
 layers built from Co4O12(OH)4 squares.
;
_journal_issue 21
_journal_name_full 'Dalton transactions (Cambridge, England : 2003)'
_journal_page_first 8708
_journal_page_last 8711
_journal_paper_doi 10.1039/c6dt01014h
_journal_volume 45
_journal_year 2016
_chemical_formula_sum 'Ba Co4 O18 P4'
_chemical_formula_weight 784.99
_chemical_name_systematic
; 
 ? 
;
_space_group_IT_number 62
_symmetry_cell_setting orthorhombic
_symmetry_space_group_name_Hall '-P 2ac 2n'
_symmetry_space_group_name_H-M 'P n m a'
_atom_sites_solution_hydrogens none
_atom_sites_solution_primary direct
_atom_sites_solution_secondary difmap
_audit_creation_method SHELXL-97
_cell_angle_alpha 90.00
_cell_angle_beta 90.00
_cell_angle_gamma 90.00
_cell_formula_units_Z 4
_cell_length_a 18.453(2)
_cell_length_b 8.3383(9)
_cell_length_c 9.4995(13)
_cell_measurement_reflns_used 3785
_cell_measurement_temperature 293(2)
_cell_measurement_theta_max 27.4835
_cell_measurement_theta_min 2.1438
_cell_volume 1461.7(3)
_computing_structure_refinement 'SHELXL-97 (Sheldrick, 1997)'
_computing_structure_solution 'SHELXS-97 (Sheldrick, 1990)'
_diffrn_ambient_temperature 293(2)
_diffrn_detector_area_resol_mean 13.6612
_diffrn_measured_fraction_theta_full 0.980
_diffrn_measured_fraction_theta_max 0.980
_diffrn_measurement_device_type
;
Mercury2 (1x1 bin mode)
;
_diffrn_measurement_method CCD_Profile_fitting
_diffrn_radiation_monochromator graphite
_diffrn_radiation_source 'fine-focus sealed tube'
_diffrn_radiation_type MoK\a
_diffrn_radiation_wavelength 0.71073
_diffrn_reflns_av_R_equivalents 0.0719
_diffrn_reflns_av_sigmaI/netI 0.0592
_diffrn_reflns_limit_h_max 23
_diffrn_reflns_limit_h_min -23
_diffrn_reflns_limit_k_max 10
_diffrn_reflns_limit_k_min -10
_diffrn_reflns_limit_l_max 11
_diffrn_reflns_limit_l_min -8
_diffrn_reflns_number 1916
_diffrn_reflns_theta_full 27.46
_diffrn_reflns_theta_max 27.46
_diffrn_reflns_theta_min 2.41
_exptl_absorpt_coefficient_mu 7.640
_exptl_absorpt_correction_T_max 1.0000
_exptl_absorpt_correction_T_min 0.7149
_exptl_absorpt_correction_type multi-scan
_exptl_crystal_colour Purple
_exptl_crystal_density_diffrn 3.567
_exptl_crystal_density_method 'not measured'
_exptl_crystal_description Prism
_exptl_crystal_F_000 1496
_exptl_crystal_size_max 0.9200
_exptl_crystal_size_mid 0.2400
_exptl_crystal_size_min 0.1900
_refine_diff_density_max 1.581
_refine_diff_density_min -2.042
_refine_diff_density_rms 0.257
_refine_ls_extinction_method none
_refine_ls_goodness_of_fit_ref 1.157
_refine_ls_hydrogen_treatment none
_refine_ls_matrix_type full
_refine_ls_number_parameters 143
_refine_ls_number_reflns 1750
_refine_ls_number_restraints 0
_refine_ls_restrained_S_all 1.157
_refine_ls_R_factor_all 0.0619
_refine_ls_R_factor_gt 0.0492
_refine_ls_shift/su_max 0.000
_refine_ls_shift/su_mean 0.000
_refine_ls_structure_factor_coef Fsqd
_refine_ls_weighting_details 'calc w=1/[\s^2^(Fo^2^)+(0.0463P)^2^+3.4642P] where P=(Fo^2^+2Fc^2^)/3'
_refine_ls_weighting_scheme calc
_refine_ls_wR_factor_gt 0.1112
_refine_ls_wR_factor_ref 0.1190
_reflns_number_gt 1483
_reflns_number_total 1750
_reflns_threshold_expression >2sigma(I)
_cod_data_source_file c6dt01014h1.cif
_cod_data_source_block x
_cod_depositor_comments
;
The following automatic conversions were performed:

'_exptl_absorpt_correction_type' value 'Multi-scan' changed to
'multi-scan' according to
/usr/data/users/saulius/crontab/automatic-downloads/rss-feeds/RSC/lib/dictionaries/cif_core.dic
dictionary named 'cif_core.dic' version 2.4.2 from 2011-04-26.

Automatic conversion script
Id: cif_fix_values 4268 2015-11-12 08:31:59Z antanas 

 Adding full bibliography for 7039092.cif.
;
_cod_original_sg_symbol_H-M Pnma
_cod_database_code 7039092

loop_
_symmetry_equiv_pos_as_xyz
'x, y, z'
'-x+1/2, -y, z+1/2'
'x+1/2, -y+1/2, -z+1/2'
'-x, y+1/2, -z'
'-x, -y, -z'
'x-1/2, y, -z-1/2'
'-x-1/2, y-1/2, z-1/2'
'x, -y-1/2, z'

loop_
_atom_site_label
_atom_site_type_symbol
_atom_site_fract_x
_atom_site_fract_y
_atom_site_fract_z
_atom_site_U_iso_or_equiv
_atom_site_adp_type
_atom_site_occupancy
_atom_site_symmetry_multiplicity
_atom_site_calc_flag
_atom_site_refinement_flags
Co1 Co 0.27186(5) -0.05805(10) 0.37480(10) 0.0125(2) Uani 1 1 d .
Co2 Co 0.12201(5) 0.43935(11) 0.60146(11) 0.0137(2) Uani 1 1 d .
P1 P 0.25187(12) 0.2500 0.1662(3) 0.0108(5) Uani 1 2 d S
P2 P 0.02416(13) 0.7500 0.5209(3) 0.0122(5) Uani 1 2 d S
P3 P 0.42916(12) -0.2500 0.3847(3) 0.0119(5) Uani 1 2 d S
P4 P 0.27156(12) 0.2500 0.5907(3) 0.0110(5) Uani 1 2 d S
O1 O 0.1588(2) 0.0021(5) 0.3960(5) 0.0139(10) Uani 1 1 d .
O2 O 0.0709(3) 0.7500 0.3786(7) 0.0143(15) Uani 1 2 d S
O3 O 0.1761(3) 0.2500 0.2337(7) 0.0139(14) Uani 1 2 d S
O4 O 0.1890(3) 0.2500 0.5642(7) 0.0109(13) Uani 1 2 d S
O5 O 0.2580(4) -0.2500 0.5071(7) 0.0137(14) Uani 1 2 d S
O6 O 0.2787(4) 0.2500 0.7523(7) 0.0159(14) Uani 1 2 d S
O7 O 0.0549(3) 0.2500 0.5273(7) 0.0142(14) Uani 1 2 d S
O8 O 0.2962(2) 0.1002(5) 0.2108(5) 0.0156(10) Uani 1 1 d .
O9 O 0.3894(2) -0.1001(6) 0.3299(6) 0.0172(11) Uani 1 1 d .
O10 O 0.3073(2) 0.1017(5) 0.5235(5) 0.0158(10) Uani 1 1 d .
O11 O 0.0436(2) 0.6024(6) 0.6092(5) 0.0158(10) Uani 1 1 d .
O12 O 0.5104(4) -0.2500 0.3545(8) 0.0191(16) Uani 1 2 d S
O13 O 0.4292(3) -0.2500 0.5522(8) 0.0199(16) Uani 1 2 d S
Ba Ba 0.41838(3) 0.2500 0.37261(7) 0.01552(19) Uani 1 2 d S

loop_
_atom_site_aniso_label
_atom_site_aniso_U_11
_atom_site_aniso_U_22
_atom_site_aniso_U_33
_atom_site_aniso_U_23
_atom_site_aniso_U_13
_atom_site_aniso_U_12
Co1 0.0144(4) 0.0106(4) 0.0124(6) 0.0004(4) 0.0013(4) -0.0001(3)
Co2 0.0131(4) 0.0111(5) 0.0169(6) -0.0003(4) 0.0000(4) 0.0010(3)
P1 0.0099(11) 0.0102(10) 0.0122(13) 0.000 -0.0009(9) 0.000
P2 0.0106(10) 0.0130(11) 0.0128(13) 0.000 -0.0019(10) 0.000
P3 0.0097(10) 0.0125(11) 0.0134(14) 0.000 0.0009(9) 0.000
P4 0.0113(11) 0.0127(11) 0.0090(13) 0.000 0.0001(9) 0.000
O1 0.013(2) 0.012(2) 0.016(3) 0.001(2) 0.0003(19) 0.0003(18)
O2 0.012(3) 0.019(3) 0.012(4) 0.000 0.002(3) 0.000
O3 0.010(3) 0.018(3) 0.014(4) 0.000 -0.002(3) 0.000
O4 0.005(3) 0.011(3) 0.016(4) 0.000 0.003(3) 0.000
O5 0.022(3) 0.010(3) 0.009(4) 0.000 0.002(3) 0.000
O6 0.017(3) 0.018(3) 0.012(4) 0.000 0.000(3) 0.000
O7 0.011(3) 0.013(3) 0.018(4) 0.000 -0.004(3) 0.000
O8 0.017(2) 0.013(2) 0.016(3) 0.003(2) 0.003(2) 0.0061(18)
O9 0.016(2) 0.015(2) 0.020(3) 0.002(2) 0.004(2) 0.0001(19)
O10 0.015(2) 0.019(2) 0.013(3) -0.003(2) 0.001(2) 0.0025(18)
O11 0.016(2) 0.014(2) 0.017(3) 0.003(2) -0.001(2) 0.0056(18)
O12 0.012(3) 0.027(4) 0.018(4) 0.000 -0.001(3) 0.000
O13 0.016(3) 0.032(4) 0.012(4) 0.000 -0.004(3) 0.000
Ba 0.0131(3) 0.0176(3) 0.0159(4) 0.000 0.0010(2) 0.000

loop_
_atom_type_symbol
_atom_type_description
_atom_type_scat_dispersion_real
_atom_type_scat_dispersion_imag
_atom_type_scat_source
Ba Ba -0.3244 2.2819 'International Tables Vol C Tables 4.2.6.8 and 6.1.1.4'
Co Co 0.3494 0.9721 'International Tables Vol C Tables 4.2.6.8 and 6.1.1.4'
O O 0.0106 0.0060 'International Tables Vol C Tables 4.2.6.8 and 6.1.1.4'
P P 0.1023 0.0942 'International Tables Vol C Tables 4.2.6.8 and 6.1.1.4'

loop_
_geom_angle_atom_site_label_1
_geom_angle_atom_site_label_2
_geom_angle_atom_site_label_3
_geom_angle
_geom_angle_site_symmetry_1
_geom_angle_site_symmetry_3
O10 Co1 O5 97.2(2) . .
O10 Co1 O8 91.99(19) . .
O5 Co1 O8 167.4(2) . .
O10 Co1 O1 95.35(18) . .
O5 Co1 O1 90.2(2) . .
O8 Co1 O1 97.51(18) . .
O10 Co1 O6 168.1(2) . 2_554
O5 Co1 O6 72.7(2) . 2_554
O8 Co1 O6 99.0(2) . 2_554
O1 Co1 O6 78.9(2) . 2_554
O10 Co1 O9 85.64(18) . .
O5 Co1 O9 96.6(2) . .
O8 Co1 O9 75.45(18) . .
O1 Co1 O9 172.93(18) . .
O6 Co1 O9 101.4(2) 2_554 .
O10 Co1 Ba 47.52(13) . .
O5 Co1 Ba 129.13(19) . .
O8 Co1 Ba 53.50(13) . .
O1 Co1 Ba 122.83(12) . .
O6 Co1 Ba 144.10(18) 2_554 .
O9 Co1 Ba 53.44(12) . .
O11 Co2 O4 168.3(2) . .
O11 Co2 O1 96.29(19) . 8_565
O4 Co2 O1 79.9(2) . 8_565
O11 Co2 O7 95.55(19) . .
O4 Co2 O7 73.8(2) . .
O1 Co2 O7 93.0(2) 8_565 .
O11 Co2 O9 89.76(18) . 7_666
O4 Co2 O9 96.5(2) . 7_666
O1 Co2 O9 165.84(18) 8_565 7_666
O7 Co2 O9 99.2(2) . 7_666
O11 Co2 O8 93.59(18) . 7_666
O4 Co2 O8 97.69(19) . 7_666
O1 Co2 O8 94.16(17) 8_565 7_666
O7 Co2 O8 167.71(18) . 7_666
O9 Co2 O8 72.63(17) 7_666 7_666
O11 Co2 Ba 49.70(14) . 2_565
O4 Co2 Ba 141.27(19) . 2_565
O1 Co2 Ba 122.63(13) 8_565 2_565
O7 Co2 Ba 128.94(18) . 2_565
O9 Co2 Ba 53.47(12) 7_666 2_565
O8 Co2 Ba 53.58(12) 7_666 2_565
O5 P1 O3 107.8(4) 2_554 .
O5 P1 O8 109.6(2) 2_554 8_565
O3 P1 O8 111.4(2) . 8_565
O5 P1 O8 109.6(2) 2_554 .
O3 P1 O8 111.4(2) . .
O8 P1 O8 107.2(4) 8_565 .
O5 P1 Ba 129.5(3) 2_554 .
O3 P1 Ba 122.8(3) . .
O8 P1 Ba 53.75(19) 8_565 .
O8 P1 Ba 53.75(19) . .
O7 P2 O11 112.8(2) 5_566 8_575
O7 P2 O11 112.8(2) 5_566 .
O11 P2 O11 106.9(4) 8_575 .
O7 P2 O2 105.2(4) 5_566 .
O11 P2 O2 109.6(2) 8_575 .
O11 P2 O2 109.6(2) . .
O7 P2 Ba 125.0(3) 5_566 2_565
O11 P2 Ba 53.64(19) 8_575 2_565
O11 P2 Ba 53.64(19) . 2_565
O2 P2 Ba 129.8(3) . 2_565
O12 P3 O9 113.8(2) . 8
O12 P3 O9 113.8(2) . .
O9 P3 O9 108.5(4) 8 .
O12 P3 O13 100.8(4) . .
O9 P3 O13 109.8(3) 8 .
O9 P3 O13 109.8(3) . .
O12 P3 Ba 50.2(3) . 5_656
O9 P3 Ba 125.6(2) 8 5_656
O9 P3 Ba 125.6(2) . 5_656
O13 P3 Ba 50.6(2) . 5_656
O10 P4 O10 106.8(4) 8_565 .
O10 P4 O6 112.1(2) 8_565 .
O10 P4 O6 112.1(2) . .
O10 P4 O4 110.8(2) 8_565 .
O10 P4 O4 110.8(2) . .
O6 P4 O4 104.3(4) . .
O10 P4 Ba 53.70(18) 8_565 .
O10 P4 Ba 53.70(18) . .
O6 P4 Ba 122.5(3) . .
O4 P4 Ba 133.2(3) . .
Co2 O1 Co1 116.6(2) 8_565 .
P4 O4 Co2 124.80(19) . .
P4 O4 Co2 124.80(19) . 8_565
Co2 O4 Co2 101.7(3) . 8_565
P1 O5 Co1 128.56(15) 2 8
P1 O5 Co1 128.56(15) 2 .
Co1 O5 Co1 102.6(3) 8 .
P4 O6 Co1 119.6(2) . 7_666
P4 O6 Co1 119.6(2) . 2
Co1 O6 Co1 94.0(3) 7_666 2
P2 O7 Co2 130.89(15) 5_566 .
P2 O7 Co2 130.89(15) 5_566 8_565
Co2 O7 Co2 95.9(3) . 8_565
P1 O8 Co1 126.7(3) . .
P1 O8 Co2 134.5(3) . 7_655
Co1 O8 Co2 96.38(18) . 7_655
P1 O8 Ba 101.6(2) . .
Co1 O8 Ba 92.44(16) . .
Co2 O8 Ba 88.91(14) 7_655 .
P3 O9 Co2 120.0(3) . 7_655
P3 O9 Co1 121.6(3) . .
Co2 O9 Co1 94.09(19) 7_655 .
P3 O9 Ba 131.3(3) . .
Co2 O9 Ba 90.27(15) 7_655 .
Co1 O9 Ba 89.67(15) . .
P4 O10 Co1 132.2(3) . .
P4 O10 Ba 99.9(2) . .
Co1 O10 Ba 99.71(18) . .
P2 O11 Co2 134.4(3) . .
P2 O11 Ba 100.9(2) . 2_565
Co2 O11 Ba 98.51(17) . 2_565
P3 O12 Ba 106.0(4) . 5_656
P3 O13 Ba 104.3(3) . 5_656
O10 Ba O10 52.62(18) . 8_565
O10 Ba O11 115.86(13) . 7_655
O10 Ba O11 144.66(14) 8_565 7_655
O10 Ba O11 144.66(14) . 2_564
O10 Ba O11 115.86(13) 8_565 2_564
O11 Ba O11 50.70(18) 7_655 2_564
O10 Ba O13 125.85(15) . 5_656
O10 Ba O13 125.85(15) 8_565 5_656
O11 Ba O13 88.74(16) 7_655 5_656
O11 Ba O13 88.74(16) 2_564 5_656
O10 Ba O12 82.76(15) . 5_656
O10 Ba O12 82.76(15) 8_565 5_656
O11 Ba O12 131.77(15) 7_655 5_656
O11 Ba O12 131.77(15) 2_564 5_656
O13 Ba O12 48.9(2) 5_656 5_656
O10 Ba O9 60.43(13) . .
O10 Ba O9 111.74(13) 8_565 .
O11 Ba O9 60.55(13) 7_655 .
O11 Ba O9 110.06(14) 2_564 .
O13 Ba O9 101.90(9) 5_656 .
O12 Ba O9 101.62(10) 5_656 .
O10 Ba O9 111.74(13) . 8_565
O10 Ba O9 60.43(13) 8_565 8_565
O11 Ba O9 110.06(14) 7_655 8_565
O11 Ba O9 60.55(13) 2_564 8_565
O13 Ba O9 101.90(9) 5_656 8_565
O12 Ba O9 101.62(10) 5_656 8_565
O9 Ba O9 154.12(19) . 8_565
O10 Ba O8 61.74(14) . .
O10 Ba O8 84.00(13) 8_565 .
O11 Ba O8 63.85(13) 7_655 .
O11 Ba O8 85.16(13) 2_564 .
O13 Ba O8 148.67(12) 5_656 .
O12 Ba O8 142.79(13) 5_656 .
O9 Ba O8 52.48(13) . .
O9 Ba O8 101.68(13) 8_565 .
O10 Ba O8 84.00(13) . 8_565
O10 Ba O8 61.74(13) 8_565 8_565
O11 Ba O8 85.16(13) 7_655 8_565
O11 Ba O8 63.85(12) 2_564 8_565
O13 Ba O8 148.67(12) 5_656 8_565
O12 Ba O8 142.79(13) 5_656 8_565
O9 Ba O8 101.68(13) . 8_565
O9 Ba O8 52.48(13) 8_565 8_565
O8 Ba O8 49.21(17) . 8_565
O10 Ba P4 26.41(9) . .
O10 Ba P4 26.41(9) 8_565 .
O11 Ba P4 136.24(10) 7_655 .
O11 Ba P4 136.24(10) 2_564 .
O13 Ba P4 128.34(15) 5_656 .
O12 Ba P4 79.46(14) 5_656 .
O9 Ba P4 86.59(9) . .
O9 Ba P4 86.59(9) 8_565 .
O8 Ba P4 73.40(10) . .
O8 Ba P4 73.40(10) 8_565 .
O10 Ba P2 135.38(10) . 2_564
O10 Ba P2 135.38(10) 8_565 2_564
O11 Ba P2 25.42(9) 7_655 2_564
O11 Ba P2 25.42(9) 2_564 2_564
O13 Ba P2 86.64(15) 5_656 2_564
O12 Ba P2 135.52(14) 5_656 2_564
O9 Ba P2 85.69(10) . 2_564
O9 Ba P2 85.69(10) 8_565 2_564
O8 Ba P2 74.88(10) . 2_564
O8 Ba P2 74.88(10) 8_565 2_564
P4 Ba P2 145.02(6) . 2_564

loop_
_geom_bond_atom_site_label_1
_geom_bond_atom_site_label_2
_geom_bond_distance
_geom_bond_site_symmetry_2
Co1 O10 2.048(5) .
Co1 O5 2.051(4) .
Co1 O8 2.090(5) .
Co1 O1 2.156(4) .
Co1 O6 2.188(5) 2_554
Co1 O9 2.239(5) .
Co1 Ba 3.7293(10) .
Co2 O11 1.986(5) .
Co2 O4 2.037(4) .
Co2 O1 2.124(5) 8_565
Co2 O7 2.126(4) .
Co2 O9 2.205(5) 7_666
Co2 O8 2.270(5) 7_666
Co2 Ba 3.7283(11) 2_565
P1 O5 1.522(7) 2_554
P1 O3 1.538(6) .
P1 O8 1.553(5) 8_565
P1 O8 1.553(5) .
P1 Ba 3.645(2) .
P2 O7 1.530(7) 5_566
P2 O11 1.533(5) 8_575
P2 O11 1.533(5) .
P2 O2 1.604(7) .
P2 Ba 3.505(3) 2_565
P3 O12 1.527(7) .
P3 O9 1.539(5) 8
P3 O9 1.539(5) .
P3 O13 1.591(8) .
P3 Ba 3.637(2) 5_656
P4 O10 1.540(5) 8_565
P4 O10 1.540(5) .
P4 O6 1.540(7) .
P4 O4 1.544(6) .
P4 Ba 3.411(2) .
O1 Co2 2.124(5) 8_565
O4 Co2 2.037(4) 8_565
O5 P1 1.522(7) 2
O5 Co1 2.051(4) 8
O6 Co1 2.188(5) 7_666
O6 Co1 2.188(5) 2
O7 P2 1.530(7) 5_566
O7 Co2 2.126(4) 8_565
O8 Co2 2.270(4) 7_655
O8 Ba 3.001(5) .
O9 Co2 2.205(5) 7_655
O9 Ba 2.996(5) .
O10 Ba 2.790(5) .
O11 Ba 2.875(5) 2_565
O12 Ba 2.907(7) 5_656
O13 Ba 2.902(6) 5_656
Ba O10 2.790(5) 8_565
Ba O11 2.875(5) 7_655
Ba O11 2.875(5) 2_564
Ba O13 2.902(6) 5_656
Ba O12 2.907(7) 5_656
Ba O9 2.996(5) 8_565
Ba O8 3.001(5) 8_565
Ba P2 3.505(3) 2_564
